data_4307756
loop_
_publ_author_name
'Satoshi Yamashita'
'Takuya Shiga'
'Masashi Kurashina'
'Masayuki Nihei'
'Hiroyuki Nojiri'
'Hiroshi Sawa'
'Toru Kakiuchi'
'Hiroki Oshio'

_publ_section_title
;
Manganese(III,IV) and Manganese(III) Oxide Clusters Trapped by Copper(II)
Complexes
;
_journal_name_full 'Inorganic Chemistry'
_journal_page_first 3810
_journal_page_last 3812
_journal_paper_doi 10.1021/ic062258h
_journal_volume 46
_journal_year 2007
_chemical_formula_sum 'C68 H88 Cu10 Mn6 N10 O58'
_chemical_formula_weight 2938.55
_chemical_name_systematic
; 
 ? 
;
_space_group_IT_number 2
_symmetry_cell_setting triclinic
_symmetry_space_group_name_Hall '-P 1'
_symmetry_space_group_name_H-M 'P -1'
_atom_sites_solution_hydrogens geom
_atom_sites_solution_primary direct
_atom_sites_solution_secondary difmap
_audit_creation_method SHELXL-97
_cell_angle_alpha 77.549(3)
_cell_angle_beta 64.388(3)
_cell_angle_gamma 75.093(4)
_cell_formula_units_Z 1
_cell_length_a 14.208(3)
_cell_length_b 14.344(3)
_cell_length_c 15.912(3)
_cell_measurement_reflns_used 869
_cell_measurement_temperature 200
_cell_measurement_theta_max 23.18
_cell_measurement_theta_min 2.86
_cell_volume 2805.5(10)
_computing_cell_refinement 'Bruker SMART'
_computing_data_collection 'Bruker SMART'
_computing_data_reduction 'Bruker SAINT'
_computing_molecular_graphics 'Bruker SHELXTL'
_computing_publication_material 'Bruker SHELXTL'
_computing_structure_refinement 'SHELXL-97 (Sheldrick, 1997)'
_computing_structure_solution 'SHELXS-97 (Sheldrick, 1990)'
_diffrn_ambient_temperature 273(2)
_diffrn_detector_area_resol_mean 8.366
_diffrn_measured_fraction_theta_full 0.988
_diffrn_measured_fraction_theta_max 0.988
_diffrn_measurement_device_type 'CCD area detector'
_diffrn_measurement_method 'phi and omega scans'
_diffrn_radiation_monochromator graphite
_diffrn_radiation_source 'fine-focus sealed tube'
_diffrn_radiation_type MoK\a
_diffrn_radiation_wavelength 0.71073
_diffrn_reflns_av_R_equivalents 0.0226
_diffrn_reflns_av_sigmaI/netI 0.0439
_diffrn_reflns_limit_h_max 13
_diffrn_reflns_limit_h_min -15
_diffrn_reflns_limit_k_max 15
_diffrn_reflns_limit_k_min -15
_diffrn_reflns_limit_l_max 17
_diffrn_reflns_limit_l_min -16
_diffrn_reflns_number 12885
_diffrn_reflns_theta_full 23.29
_diffrn_reflns_theta_max 23.29
_diffrn_reflns_theta_min 1.43
_exptl_absorpt_coefficient_mu 2.596
_exptl_absorpt_correction_T_max 0.7813
_exptl_absorpt_correction_T_min 0.3568
_exptl_absorpt_correction_type none
_exptl_crystal_colour 'dark brown'
_exptl_crystal_density_diffrn 1.739
_exptl_crystal_density_meas 0
_exptl_crystal_density_method 'not measured'
_exptl_crystal_description lozenge
_exptl_crystal_F_000 1470
_exptl_crystal_size_max 0.50
_exptl_crystal_size_mid 0.15
_exptl_crystal_size_min 0.10
_refine_diff_density_max 2.571
_refine_diff_density_min -0.611
_refine_diff_density_rms 0.169
_refine_ls_extinction_method none
_refine_ls_goodness_of_fit_ref 1.080
_refine_ls_hydrogen_treatment mixed
_refine_ls_matrix_type full
_refine_ls_number_parameters 732
_refine_ls_number_reflns 7993
_refine_ls_number_restraints 102
_refine_ls_restrained_S_all 1.097
_refine_ls_R_factor_all 0.0740
_refine_ls_R_factor_gt 0.0570
_refine_ls_shift/su_max 2.000
_refine_ls_shift/su_mean 0.006
_refine_ls_structure_factor_coef Fsqd
_refine_ls_weighting_details 'calc w=1/[\s^2^(Fo^2^)+(0.1035P)^2^+15.7328P] where P=(Fo^2^+2Fc^2^)/3'
_refine_ls_weighting_scheme calc
_refine_ls_wR_factor_gt 0.1697
_refine_ls_wR_factor_ref 0.1839
_reflns_number_gt 6258
_reflns_number_total 7993
_reflns_threshold_expression >2sigma(I)
_cod_data_source_file ic062258h-file001.cif
_cod_data_source_block '[MnIII6CuII10O8(OH)2(OAc)8(bemp)2(Hbemp)2](NO3)2.14H2O'
_cod_depositor_comments
;
The following automatic conversions were performed:
'_symmetry_cell_setting' value 'Triclinic' changed to 'triclinic'
according to '/home/saulius/struct/CIF-dictionaries/cif_core.dic'
dictionary named 'cif_core.dic' version 2.4.1 from 2010-06-29.

Automatic conversion script
Id: cif_fix_enum 1527 2010-12-29 10:47:43Z saulius 
;
_cod_original_cell_volume 2805.5(9)
_cod_database_code 4307756

loop_
_symmetry_equiv_pos_as_xyz
'x, y, z'
'-x, -y, -z'

loop_
_atom_site_label
_atom_site_type_symbol
_atom_site_fract_x
_atom_site_fract_y
_atom_site_fract_z
_atom_site_U_iso_or_equiv
_atom_site_adp_type
_atom_site_occupancy
_atom_site_symmetry_multiplicity
_atom_site_calc_flag
_atom_site_refinement_flags
_atom_site_disorder_assembly
_atom_site_disorder_group
Cu1 Cu 0.61409(8) 0.45067(7) 0.22496(6) 0.0236(3) Uani 1 1 d . . .
Cu2 Cu 0.58717(8) 0.66275(7) 0.19391(6) 0.0238(3) Uani 1 1 d . . .
Cu3 Cu 0.78486(8) 0.55627(7) 0.27296(7) 0.0258(3) Uani 1 1 d . . .
Cu4 Cu 0.78870(8) 0.75576(8) 0.16402(7) 0.0303(3) Uani 1 1 d . . .
Cu5 Cu 0.61930(8) 0.76516(7) 0.36503(7) 0.0271(3) Uani 1 1 d . . .
Mn1 Mn 0.51374(9) 0.55851(9) 0.40217(8) 0.0204(3) Uani 1 1 d . . .
Mn2 Mn 0.32911(9) 0.47758(9) 0.49892(8) 0.0229(3) Uani 1 1 d . . .
Mn3 Mn 0.46467(9) 0.66343(9) 0.56246(8) 0.0223(3) Uani 1 1 d . . .
O1 O 0.5858(5) 0.5574(4) 0.1349(4) 0.0291(13) Uani 1 1 d . . .
O2 O 0.6380(4) 0.3372(4) 0.3100(3) 0.0263(13) Uani 1 1 d . . .
O3 O 0.6074(4) 0.7716(4) 0.2310(4) 0.0284(13) Uani 1 1 d . . .
O4 O 0.8188(5) 0.6198(4) 0.1436(4) 0.0299(13) Uani 1 1 d . . .
O5 O 0.7979(4) 0.4978(4) 0.3903(4) 0.0280(13) Uani 1 1 d . . .
O6 O 1.0269(7) 0.8528(7) -0.0930(6) 0.074(3) Uani 1 1 d . . .
H6 H 1.0313 0.8730 -0.1466 0.111 Uiso 1 1 calc R . .
O7 O 0.6221(4) 0.5543(4) 0.2810(3) 0.0234(12) Uani 1 1 d . . .
O8 O 0.7629(4) 0.6896(4) 0.2950(4) 0.0269(13) Uani 1 1 d . . .
H35 H 0.816(7) 0.698(6) 0.316(6) 0.032 Uiso 1 1 calc . . .
O9 O 0.7921(6) 0.8790(5) 0.1913(5) 0.0483(18) Uani 1 1 d . . .
O10 O 0.6862(5) 0.8773(4) 0.3434(4) 0.0374(15) Uani 1 1 d . . .
O11 O 0.4847(5) 0.8593(4) 0.4140(4) 0.0375(15) Uani 1 1 d . . .
O12 O 0.3707(4) 0.7764(4) 0.5301(4) 0.0314(14) Uani 1 1 d . . .
O13 O 0.4172(5) 0.6579(4) 0.3407(4) 0.0365(15) Uani 1 1 d . . .
O14 O 0.2692(5) 0.5935(5) 0.4125(4) 0.0361(15) Uani 1 1 d . . .
O15 O 0.5753(5) 0.7423(4) 0.5723(4) 0.0329(14) Uani 1 1 d . . .
O16 O 0.2776(4) 0.3717(4) 0.4775(4) 0.0321(14) Uani 1 1 d . . .
O17 O 0.4589(4) 0.4528(4) 0.3936(3) 0.0223(12) Uani 1 1 d . . .
O18 O 0.5981(4) 0.4452(4) 0.4735(4) 0.0297(13) Uani 1 1 d . . .
O19 O 0.5641(4) 0.6485(4) 0.4375(3) 0.0237(12) Uani 1 1 d . . .
N1 N 0.6225(6) 0.3562(5) 0.1501(5) 0.0298(17) Uani 1 1 d . . .
N2 N 0.5642(5) 0.7563(5) 0.0943(5) 0.0286(16) Uani 1 1 d . . .
N3 N 0.8466(5) 0.4300(5) 0.2319(5) 0.0300(16) Uani 1 1 d . . .
N4 N 0.8253(6) 0.7977(6) 0.0287(5) 0.0371(19) Uani 1 1 d . . .
C1 C 0.6601(9) 0.5522(9) -0.2440(6) 0.050(3) Uani 1 1 d . . .
H1A H 0.7347 0.5313 -0.2789 0.075 Uiso 1 1 calc R . .
H1B H 0.6374 0.6163 -0.2701 0.075 Uiso 1 1 calc R . .
H1C H 0.6214 0.5082 -0.2473 0.075 Uiso 1 1 calc R . .
C2 C 0.6396(7) 0.5533(8) -0.1439(6) 0.039(2) Uani 1 1 d . . .
C3 C 0.6423(7) 0.4692(7) -0.0844(6) 0.035(2) Uani 1 1 d . . .
H3 H 0.6563 0.4104 -0.1071 0.043 Uiso 1 1 calc R . .
C4 C 0.6248(6) 0.4679(6) 0.0103(5) 0.0278(19) Uani 1 1 d . . .
C5 C 0.6019(6) 0.5555(6) 0.0461(5) 0.0252(19) Uani 1 1 d . . .
C6 C 0.5959(7) 0.6428(7) -0.0136(6) 0.032(2) Uani 1 1 d . . .
C7 C 0.6146(7) 0.6398(7) -0.1063(6) 0.036(2) Uani 1 1 d . . .
H7 H 0.6103 0.6981 -0.1449 0.043 Uiso 1 1 calc R . .
C8 C 0.6302(7) 0.3720(7) 0.0653(6) 0.033(2) Uani 1 1 d . . .
H8 H 0.6401 0.3185 0.0363 0.040 Uiso 1 1 calc R . .
C9 C 0.6223(8) 0.2598(6) 0.2004(6) 0.035(2) Uani 1 1 d . . .
H9A H 0.6587 0.2115 0.1568 0.042 Uiso 1 1 calc R . .
H9B H 0.5499 0.2496 0.2372 0.042 Uiso 1 1 calc R . .
C10 C 0.6790(7) 0.2512(6) 0.2643(6) 0.031(2) Uani 1 1 d . . .
H10A H 0.6661 0.1942 0.3103 0.038 Uiso 1 1 calc R . .
H10B H 0.7549 0.2453 0.2279 0.038 Uiso 1 1 calc R . .
C11 C 0.5742(6) 0.7379(7) 0.0148(6) 0.030(2) Uani 1 1 d . . .
H11 H 0.5668 0.7911 -0.0286 0.036 Uiso 1 1 calc R . .
C12 C 0.5518(8) 0.8571(7) 0.1091(6) 0.037(2) Uani 1 1 d . . .
H12A H 0.4900 0.8968 0.0996 0.045 Uiso 1 1 calc R . .
H12B H 0.6140 0.8840 0.0653 0.045 Uiso 1 1 calc R . .
C13 C 0.5389(8) 0.8553(7) 0.2079(7) 0.039(2) Uani 1 1 d . . .
H13A H 0.5565 0.9137 0.2141 0.047 Uiso 1 1 calc R . .
H13B H 0.4656 0.8531 0.2505 0.047 Uiso 1 1 calc R . .
C14 C 0.9174(9) 0.4490(10) -0.1813(7) 0.067(4) Uani 1 1 d . . .
H14A H 0.8924 0.4960 -0.2236 0.100 Uiso 1 1 calc R . .
H14B H 0.8827 0.3943 -0.1632 0.100 Uiso 1 1 calc R . .
H14C H 0.9927 0.4279 -0.2119 0.100 Uiso 1 1 calc R . .
C15 C 0.8930(7) 0.4938(9) -0.0964(6) 0.042(3) Uani 1 1 d . . .
C16 C 0.8930(7) 0.4366(7) -0.0139(7) 0.040(2) Uani 1 1 d . . .
H16 H 0.9091 0.3694 -0.0128 0.047 Uiso 1 1 calc R . .
C17 C 0.8696(6) 0.4763(7) 0.0685(6) 0.032(2) Uani 1 1 d . . .
C18 C 0.8447(6) 0.5789(7) 0.0674(6) 0.029(2) Uani 1 1 d . . .
C19 C 0.8504(6) 0.6376(7) -0.0182(6) 0.031(2) Uani 1 1 d . . .
C20 C 0.8718(7) 0.5936(8) -0.0964(6) 0.042(3) Uani 1 1 d . . .
H20 H 0.8717 0.6331 -0.1510 0.050 Uiso 1 1 calc R . .
C21 C 0.8761(6) 0.4082(7) 0.1484(6) 0.033(2) Uani 1 1 d . . .
H21 H 0.9039 0.3433 0.1388 0.040 Uiso 1 1 calc R . .
C22 C 0.8551(8) 0.3563(6) 0.3110(7) 0.037(2) Uani 1 1 d . . .
H22A H 0.9156 0.3046 0.2877 0.045 Uiso 1 1 calc R . .
H22B H 0.7914 0.3281 0.3427 0.045 Uiso 1 1 calc R . .
C23 C 0.8684(7) 0.4063(7) 0.3774(6) 0.038(2) Uani 1 1 d . . .
H23A H 0.8538 0.3659 0.4374 0.046 Uiso 1 1 calc R . .
H23B H 0.9412 0.4159 0.3526 0.046 Uiso 1 1 calc R . .
C24 C 0.8420(7) 0.7412(7) -0.0307(6) 0.037(2) Uani 1 1 d . . .
H24 H 0.8499 0.7718 -0.0905 0.044 Uiso 1 1 calc R . .
C25 C 0.8342(9) 0.8992(8) -0.0089(8) 0.052(3) Uani 1 1 d . . .
H25A H 0.7801 0.9415 0.0359 0.062 Uiso 1 1 calc R . .
H25B H 0.8226 0.9148 -0.0665 0.062 Uiso 1 1 calc R . .
C26 C 0.9425(10) 0.9162(9) -0.0284(9) 0.064(3) Uani 1 1 d . . .
H26A H 0.9473 0.9833 -0.0546 0.077 Uiso 1 1 calc R . .
H26B H 0.9516 0.9054 0.0302 0.077 Uiso 1 1 calc R . .
C27 C 0.7547(8) 0.9099(7) 0.2697(7) 0.038(2) Uani 1 1 d . . .
C28 C 0.7966(10) 0.9943(8) 0.2733(9) 0.066(4) Uani 1 1 d . . .
H28A H 0.7485 1.0255 0.3280 0.100 Uiso 1 1 calc R . .
H28B H 0.8031 1.0399 0.2180 0.100 Uiso 1 1 calc R . .
H28C H 0.8651 0.9714 0.2761 0.100 Uiso 1 1 calc R . .
C29 C 0.3930(7) 0.8479(7) 0.4684(6) 0.033(2) Uani 1 1 d . . .
C30 C 0.3026(9) 0.9238(8) 0.4626(8) 0.062(3) Uani 1 1 d . . .
H30A H 0.3230 0.9863 0.4451 0.092 Uiso 1 1 calc R . .
H30B H 0.2436 0.9230 0.5226 0.092 Uiso 1 1 calc R . .
H30C H 0.2823 0.9113 0.4164 0.092 Uiso 1 1 calc R . .
C31 C 0.3240(8) 0.6540(7) 0.3540(6) 0.038(2) Uani 1 1 d . . .
C32 C 0.2754(11) 0.7279(10) 0.2940(10) 0.079(4) Uani 1 1 d . . .
H32A H 0.2269 0.7006 0.2834 0.119 Uiso 1 1 calc R . .
H32B H 0.3304 0.7453 0.2349 0.119 Uiso 1 1 calc R . .
H32C H 0.2377 0.7847 0.3255 0.119 Uiso 1 1 calc R . .
C33 C 0.6710(8) 0.7112(7) 0.5530(6) 0.034(2) Uani 1 1 d . . .
C34 C 0.7338(9) 0.7721(9) 0.5650(9) 0.063(3) Uani 1 1 d . . .
H34A H 0.7518 0.8215 0.5123 0.094 Uiso 1 1 calc R . .
H34B H 0.7976 0.7320 0.5689 0.094 Uiso 1 1 calc R . .
H34C H 0.6923 0.8021 0.6216 0.094 Uiso 1 1 calc R . .
N1S N 0.717(2) 0.9943(17) 0.8093(16) 0.150(14) Uani 0.510(9) 1 d PDU A 1
O1S O 0.747(3) 0.995(2) 0.7226(17) 0.228(17) Uani 0.510(9) 1 d PDU A 1
O2S O 0.6862(18) 0.9193(18) 0.8510(19) 0.175(13) Uani 0.510(9) 1 d PDU A 1
O3S O 0.7373(15) 1.0591(12) 0.8339(13) 0.075(6) Uani 0.510(9) 1 d PDU A 1
N2S N 0.882(2) 0.211(3) 0.9248(15) 0.151(14) Uani 0.490(9) 1 d PDU A 2
O4S O 0.860(3) 0.203(4) 0.857(2) 0.26(2) Uani 0.490(9) 1 d PDU A 2
O5S O 0.9783(19) 0.232(2) 0.8913(17) 0.171(13) Uani 0.490(9) 1 d PDU A 2
O6S O 0.8292(9) 0.1906(10) 1.0088(9) 0.039(4) Uani 0.490(9) 1 d PDU A 2
O7S O 0.0216(10) 0.8937(9) 0.7348(9) 0.113(4) Uani 1 1 d U . .
O8S O 0.5179(7) 0.0716(5) 0.3453(5) 0.062(2) Uani 1 1 d U . .
O9S O 0.1037(11) 0.2066(10) 0.2959(10) 0.132(5) Uani 1 1 d U . .
O10S O 0.0002(14) 0.7977(17) 0.5044(15) 0.218(9) Uani 1 1 d U . .
O11S O 0.4780(7) 0.1135(6) 0.1830(7) 0.077(3) Uani 1 1 d U . .
O12S O 0.0703(8) 0.2648(9) 0.6823(9) 0.108(4) Uani 1 1 d U . .
O13S O 0.6506(10) 0.1233(10) 0.0025(10) 0.134(5) Uani 1 1 d U . .

loop_
_atom_site_aniso_label
_atom_site_aniso_U_11
_atom_site_aniso_U_22
_atom_site_aniso_U_33
_atom_site_aniso_U_23
_atom_site_aniso_U_13
_atom_site_aniso_U_12
Cu1 0.0314(6) 0.0263(6) 0.0155(5) -0.0018(4) -0.0089(4) -0.0109(4)
Cu2 0.0301(6) 0.0258(6) 0.0176(5) 0.0012(4) -0.0111(4) -0.0090(4)
Cu3 0.0296(6) 0.0272(6) 0.0200(5) -0.0027(4) -0.0085(4) -0.0067(4)
Cu4 0.0353(6) 0.0313(6) 0.0227(5) 0.0011(4) -0.0079(5) -0.0140(5)
Cu5 0.0334(6) 0.0241(6) 0.0217(5) -0.0009(4) -0.0069(4) -0.0108(4)
Mn1 0.0251(7) 0.0240(7) 0.0142(6) -0.0014(5) -0.0083(5) -0.0081(5)
Mn2 0.0242(7) 0.0290(7) 0.0174(6) -0.0024(5) -0.0081(5) -0.0088(5)
Mn3 0.0283(7) 0.0231(7) 0.0143(6) -0.0015(5) -0.0065(5) -0.0068(5)
O1 0.041(3) 0.035(3) 0.017(3) 0.000(2) -0.014(3) -0.014(3)
O2 0.033(3) 0.029(3) 0.015(3) -0.003(2) -0.006(2) -0.007(3)
O3 0.036(3) 0.028(3) 0.023(3) 0.000(2) -0.013(3) -0.008(3)
O4 0.036(3) 0.037(4) 0.016(3) -0.005(2) -0.006(2) -0.011(3)
O5 0.024(3) 0.033(3) 0.022(3) -0.002(2) -0.007(2) -0.001(3)
O6 0.059(5) 0.078(6) 0.066(5) 0.003(5) 0.000(5) -0.036(5)
O7 0.026(3) 0.026(3) 0.017(3) -0.004(2) -0.005(2) -0.010(2)
O8 0.031(3) 0.030(3) 0.022(3) 0.002(2) -0.013(3) -0.010(3)
O9 0.065(5) 0.038(4) 0.037(4) 0.003(3) -0.007(3) -0.031(3)
O10 0.044(4) 0.029(3) 0.037(4) -0.007(3) -0.007(3) -0.015(3)
O11 0.041(4) 0.028(4) 0.030(3) 0.002(3) -0.006(3) -0.006(3)
O12 0.031(3) 0.032(4) 0.025(3) 0.000(3) -0.007(3) -0.005(3)
O13 0.035(4) 0.035(4) 0.039(4) -0.001(3) -0.015(3) -0.009(3)
O14 0.032(3) 0.047(4) 0.031(3) -0.002(3) -0.015(3) -0.009(3)
O15 0.035(4) 0.036(4) 0.031(3) -0.007(3) -0.012(3) -0.013(3)
O16 0.029(3) 0.040(4) 0.033(3) -0.007(3) -0.012(3) -0.014(3)
O17 0.028(3) 0.025(3) 0.017(3) -0.002(2) -0.010(2) -0.008(2)
O18 0.029(3) 0.034(3) 0.025(3) -0.012(3) -0.002(3) -0.014(3)
O19 0.032(3) 0.024(3) 0.017(3) -0.002(2) -0.007(2) -0.012(2)
N1 0.039(4) 0.031(4) 0.025(4) -0.003(3) -0.014(3) -0.014(3)
N2 0.033(4) 0.030(4) 0.023(4) 0.004(3) -0.012(3) -0.011(3)
N3 0.028(4) 0.032(4) 0.028(4) -0.007(3) -0.007(3) -0.007(3)
N4 0.035(4) 0.044(5) 0.027(4) 0.010(4) -0.009(3) -0.018(4)
C1 0.066(7) 0.072(8) 0.022(5) -0.001(5) -0.023(5) -0.022(6)
C2 0.039(5) 0.059(7) 0.024(5) 0.000(5) -0.015(4) -0.020(5)
C3 0.036(5) 0.053(6) 0.024(5) -0.012(4) -0.008(4) -0.018(4)
C4 0.030(5) 0.042(5) 0.016(4) -0.001(4) -0.009(4) -0.017(4)
C5 0.024(4) 0.036(5) 0.020(4) 0.000(4) -0.011(3) -0.012(4)
C6 0.030(5) 0.046(6) 0.026(5) 0.000(4) -0.014(4) -0.016(4)
C7 0.040(5) 0.051(6) 0.023(5) 0.005(4) -0.017(4) -0.018(5)
C8 0.041(5) 0.042(6) 0.026(5) -0.008(4) -0.016(4) -0.016(4)
C9 0.051(6) 0.030(5) 0.029(5) -0.009(4) -0.012(4) -0.016(4)
C10 0.044(5) 0.023(5) 0.020(4) -0.005(4) -0.004(4) -0.007(4)
C11 0.028(5) 0.039(5) 0.023(5) 0.007(4) -0.013(4) -0.012(4)
C12 0.043(6) 0.036(5) 0.037(5) 0.007(4) -0.026(5) -0.006(4)
C13 0.047(6) 0.028(5) 0.043(5) 0.000(4) -0.024(5) -0.002(4)
C14 0.059(7) 0.108(11) 0.037(6) -0.040(7) -0.001(5) -0.029(7)
C15 0.025(5) 0.079(8) 0.027(5) -0.015(5) -0.005(4) -0.023(5)
C16 0.027(5) 0.049(6) 0.044(6) -0.023(5) -0.003(4) -0.013(4)
C17 0.024(5) 0.045(6) 0.026(5) -0.011(4) -0.004(4) -0.012(4)
C18 0.021(4) 0.042(6) 0.022(4) -0.007(4) -0.002(4) -0.012(4)
C19 0.021(4) 0.047(6) 0.026(5) -0.008(4) -0.007(4) -0.010(4)
C20 0.027(5) 0.078(8) 0.024(5) -0.006(5) -0.009(4) -0.020(5)
C21 0.024(5) 0.029(5) 0.042(6) -0.010(4) -0.005(4) -0.007(4)
C22 0.038(5) 0.025(5) 0.045(6) -0.003(4) -0.017(4) 0.001(4)
C23 0.032(5) 0.045(6) 0.029(5) -0.003(4) -0.010(4) -0.001(4)
C24 0.031(5) 0.058(7) 0.019(4) 0.009(4) -0.010(4) -0.018(5)
C25 0.059(7) 0.044(6) 0.045(6) 0.012(5) -0.020(5) -0.013(5)
C26 0.077(9) 0.060(8) 0.062(8) 0.015(6) -0.030(7) -0.040(7)
C27 0.047(6) 0.026(5) 0.044(6) -0.001(4) -0.018(5) -0.013(4)
C28 0.066(8) 0.047(7) 0.071(8) -0.018(6) 0.003(6) -0.032(6)
C29 0.037(5) 0.034(5) 0.023(5) -0.001(4) -0.009(4) -0.007(4)
C30 0.051(7) 0.047(7) 0.056(7) 0.018(5) -0.011(6) 0.003(5)
C31 0.050(6) 0.030(5) 0.032(5) -0.002(4) -0.017(5) -0.004(5)
C32 0.073(9) 0.072(9) 0.079(9) 0.031(7) -0.039(8) -0.010(7)
C33 0.045(6) 0.035(6) 0.027(5) -0.001(4) -0.014(4) -0.016(5)
C34 0.057(7) 0.058(8) 0.092(9) -0.029(7) -0.034(7) -0.019(6)
N1S 0.095(19) 0.21(3) 0.097(19) 0.03(2) -0.057(16) 0.033(19)
O1S 0.25(3) 0.31(3) 0.17(2) -0.10(2) -0.14(2) 0.03(2)
O2S 0.119(15) 0.22(2) 0.22(2) 0.166(19) -0.140(16) -0.124(16)
O3S 0.087(12) 0.048(10) 0.096(13) 0.026(9) -0.059(10) -0.013(9)
N2S 0.17(3) 0.13(2) 0.23(3) -0.02(2) -0.16(2) -0.006(19)
O4S 0.37(3) 0.24(3) 0.31(3) 0.01(2) -0.23(3) -0.13(3)
O5S 0.19(2) 0.18(2) 0.18(2) -0.068(18) -0.15(2) 0.069(19)
O6S 0.018(6) 0.049(8) 0.035(7) -0.008(6) 0.000(5) 0.003(6)
O7S 0.117(9) 0.108(9) 0.114(9) -0.015(7) -0.041(7) -0.027(7)
O8S 0.077(5) 0.035(4) 0.062(5) -0.004(4) -0.017(4) -0.012(4)
O9S 0.133(10) 0.123(10) 0.148(11) -0.012(8) -0.079(9) -0.001(8)
O10S 0.139(13) 0.29(2) 0.217(17) -0.067(16) -0.079(13) 0.011(13)
O11S 0.090(6) 0.063(6) 0.092(6) 0.000(5) -0.052(5) -0.015(5)
O12S 0.070(6) 0.138(9) 0.144(10) -0.083(8) -0.050(6) 0.003(6)
O13S 0.105(9) 0.141(11) 0.144(11) -0.028(9) -0.057(8) 0.018(8)

loop_
_atom_type_symbol
_atom_type_description
_atom_type_scat_dispersion_real
_atom_type_scat_dispersion_imag
_atom_type_scat_source
C C 0.0033 0.0016 'International Tables Vol C Tables 4.2.6.8 and 6.1.1.4'
H H 0.0000 0.0000 'International Tables Vol C Tables 4.2.6.8 and 6.1.1.4'
N N 0.0061 0.0033 'International Tables Vol C Tables 4.2.6.8 and 6.1.1.4'
O O 0.0106 0.0060 'International Tables Vol C Tables 4.2.6.8 and 6.1.1.4'
Mn Mn 0.3368 0.7283 'International Tables Vol C Tables 4.2.6.8 and 6.1.1.4'
Cu Cu 0.3201 1.2651 'International Tables Vol C Tables 4.2.6.8 and 6.1.1.4'

loop_
_geom_angle_atom_site_label_1
_geom_angle_atom_site_label_2
_geom_angle_atom_site_label_3
_geom_angle
_geom_angle_site_symmetry_1
_geom_angle_site_symmetry_3
_geom_angle_publ_flag
N1 Cu1 O1 91.1(3) . . ?
N1 Cu1 O7 170.7(3) . . ?
O1 Cu1 O7 83.1(2) . . ?
N1 Cu1 O2 84.2(3) . . ?
O1 Cu1 O2 174.9(2) . . ?
O7 Cu1 O2 101.8(2) . . ?
N1 Cu1 Mn1 154.2(2) . . ?
O1 Cu1 Mn1 99.28(17) . . ?
O7 Cu1 Mn1 34.91(15) . . ?
O2 Cu1 Mn1 84.38(16) . . ?
O3 Cu2 N2 83.9(3) . . ?
O3 Cu2 O1 170.0(2) . . ?
N2 Cu2 O1 90.3(3) . . ?
O3 Cu2 O7 102.6(2) . . ?
N2 Cu2 O7 171.5(3) . . ?
O1 Cu2 O7 82.4(2) . . ?
N3 Cu3 O5 86.5(3) . . ?
N3 Cu3 O8 164.0(3) . . ?
O5 Cu3 O8 95.5(2) . . ?
N3 Cu3 O4 92.2(3) . . ?
O5 Cu3 O4 161.5(2) . . ?
O8 Cu3 O4 80.9(2) . . ?
N3 Cu3 O7 94.4(2) . . ?
O5 Cu3 O7 110.7(2) . . ?
O8 Cu3 O7 99.7(2) . . ?
O4 Cu3 O7 87.8(2) . . ?
O9 Cu4 O4 164.8(3) . . ?
O9 Cu4 N4 94.8(3) . . ?
O4 Cu4 N4 90.8(3) . . ?
O9 Cu4 O8 94.2(3) . . ?
O4 Cu4 O8 79.4(2) . . ?
N4 Cu4 O8 170.0(3) . . ?
O9 Cu4 O3 96.0(3) . . ?
O4 Cu4 O3 96.1(2) . . ?
N4 Cu4 O3 105.3(3) . . ?
O8 Cu4 O3 78.1(2) . . ?
O19 Cu5 O10 154.1(2) . . ?
O19 Cu5 O11 97.0(2) . . ?
O10 Cu5 O11 84.1(3) . . ?
O19 Cu5 O8 93.0(2) . . ?
O10 Cu5 O8 88.7(2) . . ?
O11 Cu5 O8 169.2(2) . . ?
O19 Cu5 O3 103.4(2) . . ?
O10 Cu5 O3 102.4(2) . . ?
O11 Cu5 O3 92.9(2) . . ?
O8 Cu5 O3 80.8(2) . . ?
O7 Mn1 O19 95.2(2) . . ?
O7 Mn1 O17 93.9(2) . . ?
O19 Mn1 O17 167.3(2) . . ?
O7 Mn1 O18 176.5(2) . 2_666 ?
O19 Mn1 O18 87.9(2) . 2_666 ?
O17 Mn1 O18 82.8(2) . 2_666 ?
O7 Mn1 O13 87.3(2) . . ?
O19 Mn1 O13 98.9(2) . . ?
O17 Mn1 O13 90.3(2) . . ?
O18 Mn1 O13 93.9(2) 2_666 . ?
O7 Mn1 O18 96.9(2) . . ?
O19 Mn1 O18 86.4(2) . . ?
O17 Mn1 O18 83.8(2) . . ?
O18 Mn1 O18 81.6(2) 2_666 . ?
O13 Mn1 O18 173.0(2) . . ?
O7 Mn1 Mn3 133.66(16) . . ?
O19 Mn1 Mn3 38.46(15) . . ?
O17 Mn1 Mn3 131.72(16) . . ?
O18 Mn1 Mn3 49.43(16) 2_666 . ?
O13 Mn1 Mn3 98.54(17) . . ?
O18 Mn1 Mn3 82.68(14) . . ?
O7 Mn1 Mn3 92.51(17) . 2_666 ?
O19 Mn1 Mn3 133.67(17) . 2_666 ?
O17 Mn1 Mn3 36.87(16) . 2_666 ?
O18 Mn1 Mn3 84.13(17) 2_666 2_666 ?
O13 Mn1 Mn3 127.12(17) . 2_666 ?
O18 Mn1 Mn3 47.30(14) . 2_666 ?
Mn3 Mn1 Mn3 117.98(4) . 2_666 ?
O7 Mn1 Cu1 36.25(16) . . ?
O19 Mn1 Cu1 130.85(16) . . ?
O17 Mn1 Cu1 57.63(15) . . ?
O18 Mn1 Cu1 140.42(17) 2_666 . ?
O13 Mn1 Cu1 88.32(17) . . ?
O18 Mn1 Cu1 91.73(14) . . ?
Mn3 Mn1 Cu1 167.95(5) . . ?
Mn3 Mn1 Cu1 63.82(4) 2_666 . ?
O7 Mn1 Mn1 134.60(18) . 2_666 ?
O19 Mn1 Mn1 86.17(16) . 2_666 ?
O17 Mn1 Mn1 81.18(16) . 2_666 ?
O18 Mn1 Mn1 43.81(18) 2_666 2_666 ?
O13 Mn1 Mn1 137.43(18) . 2_666 ?
O18 Mn1 Mn1 37.80(14) . 2_666 ?
Mn3 Mn1 Mn1 60.52(4) . 2_666 ?
Mn3 Mn1 Mn1 57.46(4) 2_666 2_666 ?
Cu1 Mn1 Mn1 119.91(6) . 2_666 ?
O7 Mn1 Mn2 94.12(17) . 2_666 ?
O19 Mn1 Mn2 49.66(17) . 2_666 ?
O17 Mn1 Mn2 120.86(16) . 2_666 ?
O18 Mn1 Mn2 86.58(17) 2_666 2_666 ?
O13 Mn1 Mn2 148.52(17) . 2_666 ?
O18 Mn1 Mn2 37.09(14) . 2_666 ?
Mn3 Mn1 Mn2 58.63(4) . 2_666 ?
Mn3 Mn1 Mn2 84.28(4) 2_666 2_666 ?
Cu1 Mn1 Mn2 111.03(5) . 2_666 ?
Mn1 Mn1 Mn2 53.48(4) 2_666 2_666 ?
O17 Mn2 O18 84.1(2) . 2_666 ?
O17 Mn2 O5 176.8(2) . 2_666 ?
O18 Mn2 O5 93.5(2) 2_666 2_666 ?
O17 Mn2 O16 90.9(2) . . ?
O18 Mn2 O16 166.6(3) 2_666 . ?
O5 Mn2 O16 91.1(2) 2_666 . ?
O17 Mn2 O14 89.5(2) . . ?
O18 Mn2 O14 95.4(2) 2_666 . ?
O5 Mn2 O14 92.7(2) 2_666 . ?
O16 Mn2 O14 97.0(2) . . ?
O17 Mn2 O19 76.8(2) . 2_666 ?
O18 Mn2 O19 80.3(2) 2_666 2_666 ?
O5 Mn2 O19 100.8(2) 2_666 2_666 ?
O16 Mn2 O19 86.5(2) . 2_666 ?
O14 Mn2 O19 166.0(2) . 2_666 ?
O17 Mn2 Mn3 38.47(16) . 2_666 ?
O18 Mn2 Mn3 86.48(18) 2_666 2_666 ?
O5 Mn2 Mn3 139.54(17) 2_666 2_666 ?
O16 Mn2 Mn3 81.90(18) . 2_666 ?
O14 Mn2 Mn3 127.61(17) . 2_666 ?
O19 Mn2 Mn3 39.27(12) 2_666 2_666 ?
O17 Mn2 Mn1 81.10(16) . 2_666 ?
O18 Mn2 Mn1 43.26(18) 2_666 2_666 ?
O5 Mn2 Mn1 95.73(17) 2_666 2_666 ?
O16 Mn2 Mn1 123.71(18) . 2_666 ?
O14 Mn2 Mn1 138.10(17) . 2_666 ?
O19 Mn2 Mn1 37.37(12) 2_666 2_666 ?
Mn3 Mn2 Mn1 57.98(4) 2_666 2_666 ?
O19 Mn3 O17 89.8(2) . 2_666 ?
O19 Mn3 O2 173.1(2) . 2_666 ?
O17 Mn3 O2 86.1(2) 2_666 2_666 ?
O19 Mn3 O12 96.0(2) . . ?
O17 Mn3 O12 172.8(2) 2_666 . ?
O2 Mn3 O12 87.8(2) 2_666 . ?
O19 Mn3 O15 86.7(2) . . ?
O17 Mn3 O15 86.9(2) 2_666 . ?
O2 Mn3 O15 98.6(2) 2_666 . ?
O12 Mn3 O15 97.8(2) . . ?
O19 Mn3 O18 79.1(2) . 2_666 ?
O17 Mn3 O18 81.9(2) 2_666 2_666 ?
O2 Mn3 O18 94.8(2) 2_666 2_666 ?
O12 Mn3 O18 94.9(2) . 2_666 ?
O15 Mn3 O18 161.9(2) . 2_666 ?
O19 Mn3 Mn1 38.67(16) . . ?
O17 Mn3 Mn1 85.29(16) 2_666 . ?
O2 Mn3 Mn1 135.18(17) 2_666 . ?
O12 Mn3 Mn1 96.48(17) . . ?
O15 Mn3 Mn1 124.65(16) . . ?
O18 Mn3 Mn1 40.47(14) 2_666 . ?
O19 Mn3 Mn2 53.00(17) . 2_666 ?
O17 Mn3 Mn2 37.92(15) 2_666 2_666 ?
O2 Mn3 Mn2 123.63(17) 2_666 2_666 ?
O12 Mn3 Mn2 148.57(17) . 2_666 ?
O15 Mn3 Mn2 77.67(16) . 2_666 ?
O18 Mn3 Mn2 84.77(15) 2_666 2_666 ?
Mn1 Mn3 Mn2 63.39(4) . 2_666 ?
O19 Mn3 Mn1 87.62(17) . 2_666 ?
O17 Mn3 Mn1 37.13(15) 2_666 2_666 ?
O2 Mn3 Mn1 85.72(17) 2_666 2_666 ?
O12 Mn3 Mn1 138.51(18) . 2_666 ?
O15 Mn3 Mn1 123.67(17) . 2_666 ?
O18 Mn3 Mn1 45.17(16) 2_666 2_666 ?
Mn1 Mn3 Mn1 62.02(4) . 2_666 ?
Mn2 Mn3 Mn1 55.24(4) 2_666 2_666 ?
C5 O1 Cu1 128.8(5) . . ?
C5 O1 Cu2 129.5(5) . . ?
Cu1 O1 Cu2 97.2(2) . . ?
C10 O2 Mn3 121.2(5) . 2_666 ?
C10 O2 Cu1 111.1(4) . . ?
Mn3 O2 Cu1 115.6(3) 2_666 . ?
C13 O3 Cu2 107.3(5) . . ?
C13 O3 Cu5 115.5(5) . . ?
Cu2 O3 Cu5 122.4(3) . . ?
C13 O3 Cu4 122.4(5) . . ?
Cu2 O3 Cu4 102.0(2) . . ?
Cu5 O3 Cu4 86.3(2) . . ?
C18 O4 Cu4 131.6(5) . . ?
C18 O4 Cu3 127.7(5) . . ?
Cu4 O4 Cu3 100.4(2) . . ?
C23 O5 Mn2 123.9(5) . 2_666 ?
C23 O5 Cu3 109.5(5) . . ?
Mn2 O5 Cu3 115.0(3) 2_666 . ?
Mn1 O7 Cu1 108.8(2) . . ?
Mn1 O7 Cu2 110.6(3) . . ?
Cu1 O7 Cu2 97.1(2) . . ?
Mn1 O7 Cu3 114.4(2) . . ?
Cu1 O7 Cu3 116.0(2) . . ?
Cu2 O7 Cu3 108.5(2) . . ?
Cu3 O8 Cu5 122.6(3) . . ?
Cu3 O8 Cu4 99.1(2) . . ?
Cu5 O8 Cu4 99.8(3) . . ?
C27 O9 Cu4 128.6(6) . . ?
C27 O10 Cu5 128.5(6) . . ?
C29 O11 Cu5 131.8(6) . . ?
C29 O12 Mn3 129.7(6) . . ?
C31 O13 Mn1 126.4(6) . . ?
C31 O14 Mn2 123.0(6) . . ?
C33 O15 Mn3 125.3(6) . . ?
C33 O16 Mn2 130.2(6) 2_666 . ?
Mn2 O17 Mn3 103.6(2) . 2_666 ?
Mn2 O17 Mn1 94.8(2) . . ?
Mn3 O17 Mn1 106.0(2) 2_666 . ?
Mn2 O18 Mn1 93.9(2) 2_666 2_666 ?
Mn2 O18 Mn1 99.6(3) 2_666 . ?
Mn1 O18 Mn1 98.4(2) 2_666 . ?
Mn2 O18 Mn3 171.1(3) 2_666 2_666 ?
Mn1 O18 Mn3 90.1(2) 2_666 2_666 ?
Mn1 O18 Mn3 87.5(2) . 2_666 ?
Mn3 O19 Mn1 102.9(2) . . ?
Mn3 O19 Cu5 115.0(3) . . ?
Mn1 O19 Cu5 129.4(3) . . ?
Mn3 O19 Mn2 87.7(2) . 2_666 ?
Mn1 O19 Mn2 93.0(2) . 2_666 ?
Cu5 O19 Mn2 119.7(2) . 2_666 ?
C8 N1 C9 121.2(7) . . ?
C8 N1 Cu1 126.9(6) . . ?
C9 N1 Cu1 111.9(5) . . ?
C11 N2 C12 119.7(7) . . ?
C11 N2 Cu2 126.6(6) . . ?
C12 N2 Cu2 112.9(5) . . ?
C21 N3 C22 122.7(7) . . ?
C21 N3 Cu3 126.6(6) . . ?
C22 N3 Cu3 110.7(5) . . ?
C24 N4 C25 116.1(8) . . ?
C24 N4 Cu4 124.1(6) . . ?
C25 N4 Cu4 119.8(7) . . ?
C7 C2 C3 116.9(8) . . ?
C7 C2 C1 121.7(9) . . ?
C3 C2 C1 121.5(9) . . ?
C2 C3 C4 122.7(9) . . ?
C3 C4 C5 119.5(8) . . ?
C3 C4 C8 116.4(8) . . ?
C5 C4 C8 124.2(7) . . ?
O1 C5 C4 121.3(7) . . ?
O1 C5 C6 120.2(8) . . ?
C4 C5 C6 118.4(7) . . ?
C7 C6 C5 119.7(8) . . ?
C7 C6 C11 116.6(8) . . ?
C5 C6 C11 123.7(8) . . ?
C2 C7 C6 122.8(9) . . ?
N1 C8 C4 125.2(8) . . ?
N1 C9 C10 107.3(7) . . ?
O2 C10 C9 107.2(7) . . ?
N2 C11 C6 126.5(8) . . ?
N2 C12 C13 107.2(7) . . ?
O3 C13 C12 109.2(7) . . ?
C20 C15 C16 117.1(8) . . ?
C20 C15 C14 121.9(10) . . ?
C16 C15 C14 121.0(11) . . ?
C15 C16 C17 122.7(9) . . ?
C16 C17 C18 118.9(8) . . ?
C16 C17 C21 116.9(9) . . ?
C18 C17 C21 124.2(8) . . ?
O4 C18 C17 121.3(8) . . ?
O4 C18 C19 120.2(8) . . ?
C17 C18 C19 118.4(8) . . ?
C20 C19 C18 119.5(9) . . ?
C20 C19 C24 117.4(8) . . ?
C18 C19 C24 122.9(8) . . ?
C15 C20 C19 123.1(9) . . ?
N3 C21 C17 125.5(8) . . ?
N3 C22 C23 107.7(7) . . ?
O5 C23 C22 110.2(7) . . ?
N4 C24 C19 129.4(8) . . ?
N4 C25 C26 110.6(9) . . ?
O6 C26 C25 112.0(10) . . ?
O10 C27 O9 125.9(8) . . ?
O10 C27 C28 117.9(9) . . ?
O9 C27 C28 116.2(9) . . ?
O11 C29 O12 124.7(8) . . ?
O11 C29 C30 118.7(8) . . ?
O12 C29 C30 116.5(8) . . ?
O14 C31 O13 125.7(9) . . ?
O14 C31 C32 117.9(9) . . ?
O13 C31 C32 116.5(9) . . ?
O15 C33 O16 124.9(8) . 2_666 ?
O15 C33 C34 118.7(9) . . ?
O16 C33 C34 116.4(9) 2_666 . ?
O2S N1S O3S 132(2) . . ?
O2S N1S O1S 109.9(19) . . ?
O3S N1S O1S 117(2) . . ?
O6S N2S O4S 126(2) . . ?
O6S N2S O5S 123.9(18) . . ?
O4S N2S O5S 109.7(18) . . ?

loop_
_geom_bond_atom_site_label_1
_geom_bond_atom_site_label_2
_geom_bond_distance
_geom_bond_site_symmetry_2
_geom_bond_publ_flag
Cu1 N1 1.939(7) . ?
Cu1 O1 1.948(6) . ?
Cu1 O7 1.940(5) . ?
Cu1 O2 1.939(5) . ?
Cu1 Mn1 3.1059(15) . ?
Cu2 O3 1.908(6) . ?
Cu2 N2 1.930(7) . ?
Cu2 O1 1.952(5) . ?
Cu2 O7 1.963(5) . ?
Cu3 N3 1.917(7) . ?
Cu3 O5 1.942(5) . ?
Cu3 O8 1.941(6) . ?
Cu3 O4 1.964(5) . ?
Cu3 O7 2.267(5) . ?
Cu4 O9 1.925(7) . ?
Cu4 O4 1.954(6) . ?
Cu4 N4 1.975(7) . ?
Cu4 O8 2.012(5) . ?
Cu4 O3 2.292(6) . ?
Cu5 O19 1.951(5) . ?
Cu5 O10 1.969(6) . ?
Cu5 O11 1.981(6) . ?
Cu5 O8 1.999(6) . ?
Cu5 O3 2.192(5) . ?
Mn1 O7 1.878(5) . ?
Mn1 O19 1.905(5) . ?
Mn1 O17 1.927(5) . ?
Mn1 O18 1.929(5) 2_666 ?
Mn1 O13 2.103(6) . ?
Mn1 O18 2.179(6) . ?
Mn1 Mn3 2.9722(16) . ?
Mn1 Mn3 3.0692(18) 2_666 ?
Mn1 Mn1 3.114(2) 2_666 ?
Mn1 Mn2 3.1342(17) 2_666 ?
Mn2 O17 1.892(5) . ?
Mn2 O18 1.917(5) 2_666 ?
Mn2 O5 1.918(5) 2_666 ?
Mn2 O16 1.992(6) . ?
Mn2 O14 2.164(6) . ?
Mn2 O19 2.392(6) 2_666 ?
Mn2 Mn3 2.9932(18) 2_666 ?
Mn2 Mn1 3.1342(17) 2_666 ?
Mn3 O19 1.896(5) . ?
Mn3 O17 1.916(5) 2_666 ?
Mn3 O2 1.920(5) 2_666 ?
Mn3 O12 1.948(6) . ?
Mn3 O15 2.231(6) . ?
Mn3 O18 2.258(5) 2_666 ?
Mn3 Mn2 2.9932(18) 2_666 ?
Mn3 Mn1 3.0692(18) 2_666 ?
O1 C5 1.335(10) . ?
O2 C10 1.429(10) . ?
O2 Mn3 1.920(5) 2_666 ?
O3 C13 1.430(10) . ?
O4 C18 1.326(10) . ?
O5 C23 1.425(11) . ?
O5 Mn2 1.918(5) 2_666 ?
O6 C26 1.449(15) . ?
O9 C27 1.256(11) . ?
O10 C27 1.247(11) . ?
O11 C29 1.244(10) . ?
O12 C29 1.257(10) . ?
O13 C31 1.262(11) . ?
O14 C31 1.264(11) . ?
O15 C33 1.237(11) . ?
O16 C33 1.296(11) 2_666 ?
O17 Mn3 1.916(5) 2_666 ?
O18 Mn2 1.917(5) 2_666 ?
O18 Mn1 1.929(5) 2_666 ?
O18 Mn3 2.258(5) 2_666 ?
O19 Mn2 2.392(6) 2_666 ?
N1 C8 1.279(11) . ?
N1 C9 1.440(11) . ?
N2 C11 1.287(11) . ?
N2 C12 1.469(11) . ?
N3 C21 1.292(11) . ?
N3 C22 1.486(11) . ?
N4 C24 1.281(12) . ?
N4 C25 1.466(12) . ?
C1 C2 1.493(12) . ?
C2 C7 1.391(14) . ?
C2 C3 1.367(14) . ?
C3 C4 1.413(12) . ?
C4 C5 1.395(12) . ?
C4 C8 1.466(13) . ?
C5 C6 1.408(12) . ?
C6 C7 1.390(12) . ?
C6 C11 1.446(13) . ?
C9 C10 1.516(13) . ?
C12 C13 1.495(13) . ?
C14 C15 1.488(13) . ?
C15 C20 1.384(15) . ?
C15 C16 1.391(14) . ?
C16 C17 1.414(12) . ?
C17 C18 1.421(13) . ?
C17 C21 1.449(13) . ?
C18 C19 1.420(12) . ?
C19 C20 1.399(13) . ?
C19 C24 1.437(13) . ?
C22 C23 1.497(13) . ?
C25 C26 1.508(15) . ?
C27 C28 1.501(13) . ?
C29 C30 1.478(14) . ?
C31 C32 1.507(14) . ?
C33 O16 1.296(11) 2_666 ?
C33 C34 1.489(13) . ?
N1S O2S 1.212(18) . ?
N1S O3S 1.224(18) . ?
N1S O1S 1.256(19) . ?
N2S O6S 1.231(19) . ?
N2S O4S 1.281(19) . ?
N2S O5S 1.320(19) . ?
